data_7057266
loop_
_publ_author_name
'Eseola, Abiodun O.'
'G\"orls, Helmar'
'Bangesh, Masroor'
'Plass, Winfried'

_publ_section_title
;
 ESIPT-capable 2,6-di(1H-imidazol-2-yl)phenols with very strong
 fluorescent sensing signals towards Cr(iii), Zn(ii), and Cd(ii):
 molecular variation effects on turn-on efficiency
;
_journal_issue 10
_journal_name_full 'New Journal of Chemistry'
_journal_page_first 7884
_journal_paper_doi 10.1039/C8NJ01265B
_journal_volume 42
_journal_year 2018
_chemical_formula_moiety 'C49 H36 Cl2 Co N4 O'
_chemical_formula_sum 'C49 H36 Cl2 Co N4 O'
_chemical_formula_weight 826.65
_space_group_IT_number 2
_space_group_name_Hall '-P 1'
_space_group_name_H-M_alt 'P -1'
_symmetry_cell_setting triclinic
_symmetry_space_group_name_Hall '-P 1'
_symmetry_space_group_name_H-M 'P -1'
_atom_sites_solution_hydrogens mixed
_atom_sites_solution_primary direct
_atom_sites_solution_secondary difmap
_audit_creation_method SHELXL-97
_audit_update_record
;
2018-01-29 deposited with the CCDC.
2018-04-10 downloaded from the CCDC.
;
_cell_angle_alpha 75.494(2)
_cell_angle_beta 83.788(2)
_cell_angle_gamma 71.540(1)
_cell_formula_units_Z 2
_cell_length_a 10.9294(4)
_cell_length_b 11.1711(3)
_cell_length_c 17.8224(4)
_cell_measurement_reflns_used 15767
_cell_measurement_temperature 133(2)
_cell_measurement_theta_max 27.10
_cell_measurement_theta_min 1.97
_cell_volume 1997.24(10)
_computing_cell_refinement DENZO
_computing_data_collection COLLECT
_computing_data_reduction DENZO
_computing_molecular_graphics SHELXTL/PC
_computing_publication_material SHELXL-97
_computing_structure_refinement 'SHELXL-97 (Sheldrick, 2008)'
_computing_structure_solution 'SHELXS-97 (Sheldrick, 2008)'
_diffrn_ambient_temperature 133(2)
_diffrn_measured_fraction_theta_full 0.982
_diffrn_measured_fraction_theta_max 0.982
_diffrn_measurement_device_type KappaCCD
_diffrn_measurement_method 'phi- + omega-scan'
_diffrn_radiation_monochromator graphite
_diffrn_radiation_source 'fine-focus sealed tube'
_diffrn_radiation_type MoK\a
_diffrn_radiation_wavelength 0.71073
_diffrn_reflns_av_R_equivalents 0.0317
_diffrn_reflns_av_sigmaI/netI 0.0407
_diffrn_reflns_limit_h_max 14
_diffrn_reflns_limit_h_min -14
_diffrn_reflns_limit_k_max 14
_diffrn_reflns_limit_k_min -14
_diffrn_reflns_limit_l_max 22
_diffrn_reflns_limit_l_min -22
_diffrn_reflns_number 15767
_diffrn_reflns_theta_full 27.10
_diffrn_reflns_theta_max 27.10
_diffrn_reflns_theta_min 1.97
_exptl_absorpt_coefficient_mu 0.607
_exptl_absorpt_correction_T_max 0.7456
_exptl_absorpt_correction_T_min 0.6901
_exptl_absorpt_correction_type multi-scan
_exptl_absorpt_process_details 'SADABS, Bruker-AXS, 2002'
_exptl_crystal_colour blue
_exptl_crystal_density_diffrn 1.375
_exptl_crystal_density_method 'not measured'
_exptl_crystal_description prism
_exptl_crystal_F_000 854
_exptl_crystal_size_max 0.102
_exptl_crystal_size_mid 0.098
_exptl_crystal_size_min 0.088
_refine_diff_density_max 0.513
_refine_diff_density_min -0.437
_refine_diff_density_rms 0.064
_refine_ls_extinction_method none
_refine_ls_goodness_of_fit_ref 1.092
_refine_ls_hydrogen_treatment mixed
_refine_ls_matrix_type full
_refine_ls_number_parameters 647
_refine_ls_number_reflns 8649
_refine_ls_number_restraints 0
_refine_ls_restrained_S_all 1.092
_refine_ls_R_factor_all 0.0648
_refine_ls_R_factor_gt 0.0492
_refine_ls_shift/su_max 0.001
_refine_ls_shift/su_mean 0.000
_refine_ls_structure_factor_coef Fsqd
_refine_ls_weighting_details 'calc w=1/[\s^2^(Fo^2^)+(0.0151P)^2^+3.4302P] where P=(Fo^2^+2Fc^2^)/3'
_refine_ls_weighting_scheme calc
_refine_ls_wR_factor_gt 0.0981
_refine_ls_wR_factor_ref 0.1063
_reflns_number_gt 7181
_reflns_number_total 8649
_reflns_threshold_expression >2sigma(I)
_cod_data_source_file c8nj01265b2.cif
_cod_data_source_block FO5912
_cod_depositor_comments 'Adding full bibliography for 7057266--7057267.cif.'
_cod_original_cell_volume 1997.2(1)
_cod_database_code 7057266

loop_
_symmetry_equiv_pos_as_xyz
'x, y, z'
'-x, -y, -z'

loop_
_atom_site_label
_atom_site_type_symbol
_atom_site_fract_x
_atom_site_fract_y
_atom_site_fract_z
_atom_site_U_iso_or_equiv
_atom_site_adp_type
_atom_site_occupancy
_atom_site_symmetry_multiplicity
_atom_site_calc_flag
_atom_site_refinement_flags
Co1 Co 0.27130(3) 0.37413(3) 0.75153(2) 0.02177(9) Uani 1 1 d .
Cl1 Cl 0.17755(8) 0.56961(7) 0.77605(4) 0.04005(19) Uani 1 1 d .
Cl2 Cl 0.16004(8) 0.29146(8) 0.69159(4) 0.03981(19) Uani 1 1 d .
O1 O 0.41586(16) 0.38166(16) 0.67384(9) 0.0215(4) Uani 1 1 d .
N1 N 0.3928(2) 0.2502(2) 0.83419(12) 0.0226(4) Uani 1 1 d .
N2 N 0.5931(2) 0.1766(2) 0.87342(12) 0.0229(4) Uani 1 1 d .
N3 N 0.3737(2) 0.4270(2) 0.53448(12) 0.0221(4) Uani 1 1 d .
H1N3 H 0.359(3) 0.441(3) 0.586(2) 0.047(10) Uiso 1 1 d .
N4 N 0.4804(2) 0.3187(2) 0.45108(11) 0.0209(4) Uani 1 1 d .
C1 C 0.5040(2) 0.2705(2) 0.66805(14) 0.0203(5) Uani 1 1 d .
C2 C 0.5438(2) 0.2377(2) 0.59462(14) 0.0210(5) Uani 1 1 d .
C3 C 0.6407(3) 0.1214(3) 0.59151(15) 0.0241(5) Uani 1 1 d .
H3 H 0.668(2) 0.101(2) 0.5434(15) 0.014(6) Uiso 1 1 d .
C4 C 0.6970(3) 0.0345(3) 0.65739(15) 0.0251(5) Uani 1 1 d .
C5 C 0.6554(3) 0.0646(3) 0.72906(15) 0.0245(5) Uani 1 1 d .
H5 H 0.694(3) 0.004(3) 0.7745(16) 0.021(7) Uiso 1 1 d .
C6 C 0.5615(2) 0.1803(2) 0.73523(14) 0.0213(5) Uani 1 1 d .
C7 C 0.7999(3) -0.0910(3) 0.65248(17) 0.0355(7) Uani 1 1 d .
H7B H 0.8525 -0.1218 0.6986 0.053 Uiso 1 1 calc R
H7C H 0.8549 -0.0765 0.6060 0.053 Uiso 1 1 calc R
H7A H 0.7591 -0.1562 0.6496 0.053 Uiso 1 1 calc R
C8 C 0.5159(2) 0.2052(2) 0.81243(14) 0.0216(5) Uani 1 1 d .
C9 C 0.3896(2) 0.2462(3) 0.91302(14) 0.0232(5) Uani 1 1 d .
C10 C 0.5132(3) 0.2035(3) 0.93794(14) 0.0237(5) Uani 1 1 d .
C11 C 0.2642(3) 0.2808(3) 0.95523(15) 0.0264(6) Uani 1 1 d .
C12 C 0.1532(3) 0.2794(3) 0.92424(16) 0.0294(6) Uani 1 1 d .
H12 H 0.161(3) 0.254(3) 0.8777(18) 0.031(8) Uiso 1 1 d .
C13 C 0.0346(3) 0.3103(3) 0.96289(18) 0.0361(7) Uani 1 1 d .
H13 H -0.043(3) 0.310(3) 0.9391(18) 0.040(9) Uiso 1 1 d .
C14 C 0.0251(3) 0.3393(3) 1.0347(2) 0.0425(8) Uani 1 1 d .
H14 H -0.059(4) 0.363(3) 1.064(2) 0.055(11) Uiso 1 1 d .
C15 C 0.1341(3) 0.3377(4) 1.0676(2) 0.0441(8) Uani 1 1 d .
H15 H 0.129(4) 0.357(4) 1.121(2) 0.069(12) Uiso 1 1 d .
C16 C 0.2535(3) 0.3096(3) 1.02818(17) 0.0357(7) Uani 1 1 d .
H16 H 0.331(3) 0.314(3) 1.0491(19) 0.044(9) Uiso 1 1 d .
C17 C 0.5693(2) 0.1951(3) 1.01184(15) 0.0254(5) Uani 1 1 d .
C18 C 0.5626(3) 0.0996(3) 1.07790(17) 0.0378(7) Uani 1 1 d .
H18 H 0.521(3) 0.041(3) 1.0745(17) 0.034(8) Uiso 1 1 d .
C19 C 0.6153(4) 0.0960(4) 1.14594(19) 0.0462(9) Uani 1 1 d .
H19 H 0.608(4) 0.037(4) 1.186(2) 0.056(11) Uiso 1 1 d .
C20 C 0.6754(3) 0.1860(3) 1.14866(18) 0.0400(8) Uani 1 1 d .
H20 H 0.708(3) 0.186(3) 1.195(2) 0.046(10) Uiso 1 1 d .
C21 C 0.6831(3) 0.2807(3) 1.08358(18) 0.0364(7) Uani 1 1 d .
H21 H 0.725(3) 0.343(3) 1.0850(19) 0.043(9) Uiso 1 1 d .
C22 C 0.6304(3) 0.2849(3) 1.01525(16) 0.0315(6) Uani 1 1 d .
H22 H 0.639(3) 0.347(3) 0.9712(18) 0.030(8) Uiso 1 1 d .
C26 C 0.7316(2) 0.1401(3) 0.86965(14) 0.0239(5) Uani 1 1 d .
C27 C 0.8041(3) 0.0287(3) 0.91802(17) 0.0331(6) Uani 1 1 d .
H27 H 0.764(3) -0.026(3) 0.9497(16) 0.024(7) Uiso 1 1 d .
C28 C 0.9383(3) -0.0032(3) 0.9106(2) 0.0415(8) Uani 1 1 d .
H28 H 0.983(3) -0.078(3) 0.945(2) 0.045(10) Uiso 1 1 d .
C29 C 0.9962(3) 0.0743(3) 0.8567(2) 0.0406(8) Uani 1 1 d .
H29 H 1.089(4) 0.051(3) 0.851(2) 0.050(10) Uiso 1 1 d .
C30 C 0.9231(3) 0.1854(3) 0.80913(18) 0.0361(7) Uani 1 1 d .
H30 H 0.966(4) 0.240(3) 0.774(2) 0.054(11) Uiso 1 1 d .
C31 C 0.7902(3) 0.2189(3) 0.81605(15) 0.0268(6) Uani 1 1 d .
H31 H 0.740(3) 0.299(3) 0.7846(18) 0.035(8) Uiso 1 1 d .
C32 C 0.4735(2) 0.3242(2) 0.52719(14) 0.0210(5) Uani 1 1 d .
C33 C 0.3113(2) 0.4869(2) 0.46557(14) 0.0224(5) Uani 1 1 d .
C34 C 0.3785(2) 0.4195(2) 0.41200(14) 0.0218(5) Uani 1 1 d .
C35 C 0.1954(2) 0.5984(2) 0.46394(14) 0.0225(5) Uani 1 1 d .
C36 C 0.1675(3) 0.7034(3) 0.40013(15) 0.0253(5) Uani 1 1 d .
H36 H 0.224(3) 0.702(3) 0.3555(18) 0.033(8) Uiso 1 1 d .
C37 C 0.0599(3) 0.8089(3) 0.40264(17) 0.0302(6) Uani 1 1 d .
H37 H 0.041(3) 0.878(3) 0.3596(17) 0.030(8) Uiso 1 1 d .
C38 C -0.0199(3) 0.8114(3) 0.46842(17) 0.0350(7) Uani 1 1 d .
H38 H -0.092(3) 0.880(3) 0.4700(18) 0.037(9) Uiso 1 1 d .
C39 C 0.0065(3) 0.7078(3) 0.53166(18) 0.0376(7) Uani 1 1 d .
H39 H -0.044(4) 0.708(3) 0.577(2) 0.054(11) Uiso 1 1 d .
C40 C 0.1132(3) 0.6003(3) 0.52962(16) 0.0305(6) Uani 1 1 d .
H40 H 0.128(3) 0.525(3) 0.5757(17) 0.030(8) Uiso 1 1 d .
C41 C 0.3504(2) 0.4352(2) 0.33057(14) 0.0225(5) Uani 1 1 d .
C42 C 0.4449(3) 0.4369(3) 0.27094(15) 0.0258(5) Uani 1 1 d .
H42 H 0.527(3) 0.429(3) 0.2817(16) 0.024(7) Uiso 1 1 d .
C43 C 0.4124(3) 0.4519(3) 0.19537(16) 0.0304(6) Uani 1 1 d .
H43 H 0.475(3) 0.458(3) 0.1554(18) 0.033(8) Uiso 1 1 d .
C44 C 0.2874(3) 0.4672(3) 0.17815(17) 0.0339(7) Uani 1 1 d .
H44 H 0.267(3) 0.476(3) 0.1254(18) 0.035(8) Uiso 1 1 d .
C45 C 0.1924(3) 0.4671(3) 0.23676(17) 0.0326(6) Uani 1 1 d .
H45 H 0.107(3) 0.475(3) 0.2261(18) 0.040(9) Uiso 1 1 d .
C46 C 0.2240(3) 0.4515(3) 0.31268(16) 0.0278(6) Uani 1 1 d .
H46 H 0.159(3) 0.450(3) 0.3536(16) 0.023(7) Uiso 1 1 d .
C47 C 0.5709(2) 0.2205(2) 0.41585(13) 0.0208(5) Uani 1 1 d .
C48 C 0.6917(3) 0.2321(3) 0.39181(15) 0.0265(6) Uani 1 1 d .
H48 H 0.718(3) 0.306(3) 0.3958(17) 0.031(8) Uiso 1 1 d .
C49 C 0.7774(3) 0.1380(3) 0.35792(16) 0.0294(6) Uani 1 1 d .
H49 H 0.860(3) 0.150(3) 0.3406(17) 0.035(8) Uiso 1 1 d .
C50 C 0.7411(3) 0.0350(3) 0.34795(16) 0.0300(6) Uani 1 1 d .
H50 H 0.799(3) -0.031(3) 0.3237(18) 0.040(9) Uiso 1 1 d .
C51 C 0.6196(3) 0.0253(3) 0.37171(16) 0.0297(6) Uani 1 1 d .
H51 H 0.598(3) -0.042(3) 0.3671(16) 0.027(8) Uiso 1 1 d .
C52 C 0.5327(3) 0.1187(3) 0.40596(15) 0.0261(6) Uani 1 1 d .
H52 H 0.450(3) 0.114(3) 0.4233(16) 0.023(7) Uiso 1 1 d .

loop_
_atom_site_aniso_label
_atom_site_aniso_U_11
_atom_site_aniso_U_22
_atom_site_aniso_U_33
_atom_site_aniso_U_23
_atom_site_aniso_U_13
_atom_site_aniso_U_12
Co1 0.01971(18) 0.02493(18) 0.02025(17) -0.00817(14) 0.00027(13) -0.00413(14)
Cl1 0.0454(4) 0.0268(4) 0.0421(4) -0.0120(3) 0.0126(3) -0.0042(3)
Cl2 0.0435(4) 0.0561(5) 0.0325(4) -0.0132(3) -0.0012(3) -0.0303(4)
O1 0.0215(9) 0.0218(9) 0.0190(9) -0.0067(7) 0.0008(7) -0.0021(7)
N1 0.0215(11) 0.0265(11) 0.0199(10) -0.0076(9) -0.0004(8) -0.0057(9)
N2 0.0238(11) 0.0261(11) 0.0165(10) -0.0045(8) -0.0005(8) -0.0047(9)
N3 0.0238(11) 0.0225(11) 0.0170(10) -0.0056(8) -0.0002(8) -0.0020(9)
N4 0.0213(11) 0.0224(11) 0.0179(10) -0.0068(8) 0.0002(8) -0.0037(9)
C1 0.0198(12) 0.0204(12) 0.0207(12) -0.0064(10) 0.0007(9) -0.0052(10)
C2 0.0193(12) 0.0254(13) 0.0198(12) -0.0069(10) -0.0003(9) -0.0074(10)
C3 0.0245(13) 0.0278(14) 0.0193(12) -0.0103(11) 0.0008(10) -0.0037(11)
C4 0.0240(13) 0.0240(13) 0.0268(13) -0.0091(11) -0.0023(10) -0.0035(11)
C5 0.0244(13) 0.0249(13) 0.0217(13) -0.0057(11) -0.0033(10) -0.0027(11)
C6 0.0189(12) 0.0267(13) 0.0191(12) -0.0079(10) -0.0013(9) -0.0057(10)
C7 0.0378(17) 0.0305(15) 0.0307(15) -0.0124(12) -0.0033(12) 0.0050(13)
C8 0.0230(13) 0.0223(12) 0.0183(12) -0.0035(10) -0.0017(9) -0.0058(10)
C9 0.0255(13) 0.0261(13) 0.0198(12) -0.0085(10) 0.0001(10) -0.0078(11)
C10 0.0255(13) 0.0258(13) 0.0192(12) -0.0061(10) 0.0023(10) -0.0072(11)
C11 0.0271(14) 0.0281(14) 0.0240(13) -0.0082(11) 0.0028(10) -0.0080(11)
C12 0.0299(15) 0.0341(15) 0.0260(14) -0.0101(12) 0.0032(11) -0.0108(12)
C13 0.0265(15) 0.0452(18) 0.0394(17) -0.0138(14) 0.0017(12) -0.0122(13)
C14 0.0334(17) 0.054(2) 0.0493(19) -0.0287(17) 0.0164(14) -0.0191(15)
C15 0.0401(18) 0.062(2) 0.0444(19) -0.0325(17) 0.0163(14) -0.0241(17)
C16 0.0334(16) 0.0494(19) 0.0335(16) -0.0213(14) 0.0050(12) -0.0178(14)
C17 0.0221(13) 0.0309(14) 0.0213(13) -0.0077(11) -0.0006(10) -0.0039(11)
C18 0.053(2) 0.0370(17) 0.0250(15) -0.0047(13) -0.0034(13) -0.0167(15)
C19 0.067(2) 0.045(2) 0.0216(16) -0.0029(14) -0.0083(15) -0.0116(18)
C20 0.0355(17) 0.052(2) 0.0271(15) -0.0156(14) -0.0093(12) 0.0013(15)
C21 0.0259(15) 0.054(2) 0.0345(16) -0.0166(14) -0.0010(12) -0.0150(14)
C22 0.0330(16) 0.0417(17) 0.0205(14) -0.0056(12) 0.0000(11) -0.0135(13)
C26 0.0227(13) 0.0303(14) 0.0190(12) -0.0100(10) -0.0019(9) -0.0045(11)
C27 0.0340(16) 0.0309(15) 0.0305(15) -0.0028(12) -0.0080(12) -0.0056(13)
C28 0.0393(18) 0.0325(17) 0.0460(19) -0.0088(14) -0.0178(15) 0.0035(14)
C29 0.0236(15) 0.049(2) 0.051(2) -0.0231(16) -0.0047(13) -0.0038(14)
C30 0.0293(16) 0.0481(19) 0.0341(16) -0.0139(14) 0.0046(12) -0.0144(14)
C31 0.0265(14) 0.0301(15) 0.0234(13) -0.0087(11) -0.0005(10) -0.0061(12)
C32 0.0218(12) 0.0214(12) 0.0203(12) -0.0071(10) -0.0001(9) -0.0056(10)
C33 0.0225(13) 0.0219(13) 0.0208(12) -0.0040(10) -0.0013(9) -0.0045(10)
C34 0.0199(12) 0.0226(13) 0.0208(12) -0.0055(10) 0.0000(9) -0.0032(10)
C35 0.0202(12) 0.0224(13) 0.0242(13) -0.0089(10) -0.0018(10) -0.0024(10)
C36 0.0230(13) 0.0298(14) 0.0202(13) -0.0047(11) -0.0005(10) -0.0050(11)
C37 0.0303(15) 0.0267(14) 0.0278(14) -0.0003(12) -0.0054(11) -0.0035(12)
C38 0.0286(15) 0.0303(15) 0.0355(16) -0.0071(13) 0.0008(12) 0.0050(12)
C39 0.0325(16) 0.0343(16) 0.0344(16) -0.0067(13) 0.0111(13) 0.0010(13)
C40 0.0289(15) 0.0278(15) 0.0275(14) -0.0049(12) 0.0048(11) -0.0013(12)
C41 0.0256(13) 0.0200(12) 0.0204(12) -0.0069(10) -0.0012(10) -0.0029(10)
C42 0.0238(14) 0.0256(13) 0.0264(14) -0.0073(11) -0.0003(10) -0.0042(11)
C43 0.0380(16) 0.0296(15) 0.0199(13) -0.0074(11) 0.0024(11) -0.0049(12)
C44 0.0441(18) 0.0352(16) 0.0244(14) -0.0104(12) -0.0084(12) -0.0095(13)
C45 0.0348(16) 0.0360(16) 0.0307(15) -0.0094(12) -0.0081(12) -0.0122(13)
C46 0.0288(14) 0.0309(15) 0.0251(14) -0.0080(11) -0.0004(11) -0.0097(12)
C47 0.0209(12) 0.0231(12) 0.0159(11) -0.0059(9) -0.0024(9) -0.0015(10)
C48 0.0241(14) 0.0263(14) 0.0282(14) -0.0077(11) 0.0007(10) -0.0055(11)
C49 0.0213(14) 0.0324(15) 0.0289(14) -0.0066(12) 0.0000(11) -0.0008(11)
C50 0.0311(15) 0.0287(14) 0.0237(14) -0.0086(11) -0.0027(11) 0.0026(12)
C51 0.0373(16) 0.0241(14) 0.0298(15) -0.0103(11) -0.0031(12) -0.0084(12)
C52 0.0242(14) 0.0290(14) 0.0250(13) -0.0058(11) -0.0017(10) -0.0077(11)

loop_
_atom_type_symbol
_atom_type_description
_atom_type_scat_dispersion_real
_atom_type_scat_dispersion_imag
_atom_type_scat_source
C C 0.0033 0.0016 'International Tables Vol C Tables 4.2.6.8 and 6.1.1.4'
H H 0.0000 0.0000 'International Tables Vol C Tables 4.2.6.8 and 6.1.1.4'
N N 0.0061 0.0033 'International Tables Vol C Tables 4.2.6.8 and 6.1.1.4'
O O 0.0106 0.0060 'International Tables Vol C Tables 4.2.6.8 and 6.1.1.4'
Cl Cl 0.1484 0.1585 'International Tables Vol C Tables 4.2.6.8 and 6.1.1.4'
Co Co 0.3494 0.9721 'International Tables Vol C Tables 4.2.6.8 and 6.1.1.4'

loop_
_geom_angle_atom_site_label_1
_geom_angle_atom_site_label_2
_geom_angle_atom_site_label_3
_geom_angle
O1 Co1 N1 92.16(8)
O1 Co1 Cl2 99.30(5)
N1 Co1 Cl2 117.54(7)
O1 Co1 Cl1 109.65(5)
N1 Co1 Cl1 113.80(6)
Cl2 Co1 Cl1 118.94(4)
C1 O1 Co1 117.70(15)
C8 N1 C9 107.3(2)
C8 N1 Co1 116.91(16)
C9 N1 Co1 129.10(17)
C8 N2 C10 107.7(2)
C8 N2 C26 125.6(2)
C10 N2 C26 126.3(2)
C32 N3 C33 111.6(2)
C32 N3 H1N3 114(2)
C33 N3 H1N3 134(2)
C32 N4 C34 109.0(2)
C32 N4 C47 126.6(2)
C34 N4 C47 124.2(2)
O1 C1 C6 120.4(2)
O1 C1 C2 121.8(2)
C6 C1 C2 117.9(2)
C3 C2 C1 119.4(2)
C3 C2 C32 123.2(2)
C1 C2 C32 117.2(2)
C4 C3 C2 122.2(2)
C4 C3 H3 118.7(16)
C2 C3 H3 119.1(16)
C3 C4 C5 118.4(2)
C3 C4 C7 121.1(2)
C5 C4 C7 120.5(2)
C4 C5 C6 121.7(2)
C4 C5 H5 118.4(16)
C6 C5 H5 119.9(16)
C5 C6 C1 120.4(2)
C5 C6 C8 119.8(2)
C1 C6 C8 119.7(2)
C4 C7 H7B 109.5
C4 C7 H7C 109.5
H7B C7 H7C 109.5
C4 C7 H7A 109.5
H7B C7 H7A 109.5
H7C C7 H7A 109.5
N1 C8 N2 110.1(2)
N1 C8 C6 124.9(2)
N2 C8 C6 124.8(2)
C10 C9 N1 108.9(2)
C10 C9 C11 131.3(2)
N1 C9 C11 119.7(2)
C9 C10 N2 106.1(2)
C9 C10 C17 133.0(2)
N2 C10 C17 120.6(2)
C12 C11 C16 118.1(3)
C12 C11 C9 119.9(2)
C16 C11 C9 121.9(3)
C13 C12 C11 121.1(3)
C13 C12 H12 120.3(19)
C11 C12 H12 118.5(19)
C14 C13 C12 120.2(3)
C14 C13 H13 120.4(19)
C12 C13 H13 119.3(19)
C15 C14 C13 119.7(3)
C15 C14 H14 118(2)
C13 C14 H14 122(2)
C14 C15 C16 120.4(3)
C14 C15 H15 120(2)
C16 C15 H15 119(2)
C15 C16 C11 120.3(3)
C15 C16 H16 121(2)
C11 C16 H16 118(2)
C22 C17 C18 119.0(3)
C22 C17 C10 119.1(2)
C18 C17 C10 121.9(3)
C19 C18 C17 120.0(3)
C19 C18 H18 122.4(19)
C17 C18 H18 117.6(19)
C20 C19 C18 120.5(3)
C20 C19 H19 122(3)
C18 C19 H19 118(3)
C21 C20 C19 120.1(3)
C21 C20 H20 119(2)
C19 C20 H20 121(2)
C20 C21 C22 119.8(3)
C20 C21 H21 120(2)
C22 C21 H21 120(2)
C17 C22 C21 120.7(3)
C17 C22 H22 120.0(19)
C21 C22 H22 119.3(19)
C31 C26 C27 120.9(3)
C31 C26 N2 118.2(2)
C27 C26 N2 120.9(2)
C26 C27 C28 118.4(3)
C26 C27 H27 119.6(18)
C28 C27 H27 121.7(18)
C29 C28 C27 120.6(3)
C29 C28 H28 124(2)
C27 C28 H28 116(2)
C28 C29 C30 120.5(3)
C28 C29 H29 121(2)
C30 C29 H29 119(2)
C29 C30 C31 119.6(3)
C29 C30 H30 119(2)
C31 C30 H30 122(2)
C26 C31 C30 120.0(3)
C26 C31 H31 120.8(19)
C30 C31 H31 119.1(19)
N3 C32 N4 106.3(2)
N3 C32 C2 120.9(2)
N4 C32 C2 132.6(2)
C34 C33 N3 106.3(2)
C34 C33 C35 134.7(2)
N3 C33 C35 118.9(2)
C33 C34 N4 106.6(2)
C33 C34 C41 129.8(2)
N4 C34 C41 123.4(2)
C36 C35 C40 119.5(2)
C36 C35 C33 122.0(2)
C40 C35 C33 118.5(2)
C37 C36 C35 119.9(2)
C37 C36 H36 120.6(18)
C35 C36 H36 119.5(19)
C36 C37 C38 120.4(3)
C36 C37 H37 119.4(19)
C38 C37 H37 120.2(18)
C39 C38 C37 120.1(3)
C39 C38 H38 119(2)
C37 C38 H38 121(2)
C38 C39 C40 120.1(3)
C38 C39 H39 122(2)
C40 C39 H39 118(2)
C39 C40 C35 119.9(3)
C39 C40 H40 118.2(17)
C35 C40 H40 121.9(17)
C46 C41 C42 119.4(2)
C46 C41 C34 118.2(2)
C42 C41 C34 122.4(2)
C43 C42 C41 119.7(3)
C43 C42 H42 120.3(18)
C41 C42 H42 120.0(18)
C44 C43 C42 120.6(3)
C44 C43 H43 120.3(19)
C42 C43 H43 118.9(19)
C43 C44 C45 120.2(3)
C43 C44 H44 119.3(19)
C45 C44 H44 120.4(19)
C46 C45 C44 119.6(3)
C46 C45 H45 119.2(19)
C44 C45 H45 121.1(19)
C45 C46 C41 120.5(3)
C45 C46 H46 120.0(17)
C41 C46 H46 119.5(17)
C48 C47 C52 121.8(2)
C48 C47 N4 119.3(2)
C52 C47 N4 119.0(2)
C47 C48 C49 118.9(3)
C47 C48 H48 122.3(18)
C49 C48 H48 118.7(18)
C50 C49 C48 120.2(3)
C50 C49 H49 123.2(19)
C48 C49 H49 116.6(19)
C51 C50 C49 120.3(3)
C51 C50 H50 118.1(19)
C49 C50 H50 121.6(19)
C50 C51 C52 120.2(3)
C50 C51 H51 120.2(19)
C52 C51 H51 120(2)
C47 C52 C51 118.7(3)
C47 C52 H52 119.5(17)
C51 C52 H52 121.8(17)

loop_
_geom_bond_atom_site_label_1
_geom_bond_atom_site_label_2
_geom_bond_distance
Co1 O1 1.9932(17)
Co1 N1 2.022(2)
Co1 Cl2 2.2269(8)
Co1 Cl1 2.2302(8)
O1 C1 1.328(3)
N1 C8 1.331(3)
N1 C9 1.391(3)
N2 C8 1.359(3)
N2 C10 1.402(3)
N2 C26 1.437(3)
N3 C32 1.333(3)
N3 C33 1.379(3)
N3 H1N3 0.96(3)
N4 C32 1.366(3)
N4 C34 1.405(3)
N4 C47 1.449(3)
C1 C6 1.415(3)
C1 C2 1.433(3)
C2 C3 1.402(4)
C2 C32 1.454(3)
C3 C4 1.381(4)
C3 H3 0.93(3)
C4 C5 1.394(4)
C4 C7 1.510(4)
C5 C6 1.394(4)
C5 H5 0.95(3)
C6 C8 1.474(3)
C7 H7B 0.9800
C7 H7C 0.9800
C7 H7A 0.9800
C9 C10 1.366(4)
C9 C11 1.477(4)
C10 C17 1.482(3)
C11 C12 1.392(4)
C11 C16 1.400(4)
C12 C13 1.384(4)
C12 H12 0.93(3)
C13 C14 1.382(4)
C13 H13 0.99(3)
C14 C15 1.377(5)
C14 H14 1.00(4)
C15 C16 1.396(4)
C15 H15 1.03(4)
C16 H16 0.98(3)
C17 C22 1.385(4)
C17 C18 1.390(4)
C18 C19 1.384(4)
C18 H18 0.92(3)
C19 C20 1.376(5)
C19 H19 0.85(4)
C20 C21 1.376(5)
C20 H20 0.94(3)
C21 C22 1.387(4)
C21 H21 0.96(3)
C22 H22 0.92(3)
C26 C31 1.378(4)
C26 C27 1.380(4)
C27 C28 1.395(4)
C27 H27 0.91(3)
C28 C29 1.369(5)
C28 H28 0.92(3)
C29 C30 1.374(5)
C29 H29 0.97(4)
C30 C31 1.381(4)
C30 H30 0.96(4)
C31 H31 0.96(3)
C33 C34 1.369(3)
C33 C35 1.466(3)
C34 C41 1.472(3)
C35 C36 1.394(4)
C35 C40 1.397(4)
C36 C37 1.382(4)
C36 H36 0.95(3)
C37 C38 1.384(4)
C37 H37 0.93(3)
C38 C39 1.378(4)
C38 H38 0.92(3)
C39 C40 1.389(4)
C39 H39 0.93(4)
C40 H40 1.00(3)
C41 C46 1.397(4)
C41 C42 1.400(4)
C42 C43 1.386(4)
C42 H42 0.91(3)
C43 C44 1.381(4)
C43 H43 0.94(3)
C44 C45 1.391(4)
C44 H44 0.96(3)
C45 C46 1.387(4)
C45 H45 0.95(3)
C46 H46 0.96(3)
C47 C48 1.379(4)
C47 C52 1.384(4)
C48 C49 1.386(4)
C48 H48 0.97(3)
C49 C50 1.385(4)
C49 H49 0.96(3)
C50 C51 1.379(4)
C50 H50 0.97(3)
C51 C52 1.389(4)
C51 H51 0.88(3)
C52 H52 0.94(3)
